data_4088569
loop_
_publ_author_name
'Yamamoto, Keishi'
'Tsurugi, Hayato'
'Mashima, Kazushi'

_publ_section_title
;
 Alkyne-Induced Facile C--C Bond Formation of Two \h2-Alkynes on Dinuclear
 Tantalum Bis(alkyne) Complexes To Give Dinuclear Tantalacyclopentadienes
;
_journal_issue 10
_journal_name_full Organometallics
_journal_page_first 1573
_journal_paper_doi 10.1021/acs.organomet.6b00182
_journal_volume 35
_journal_year 2016
_chemical_formula_moiety 'C15 H30 Cl4 O3 Ta2','C1 Cl2'
_chemical_formula_sum 'C16 H30 Cl6 O3 Ta2'
_chemical_formula_weight 804.57
_space_group_crystal_system monoclinic
_space_group_IT_number 14
_space_group_name_Hall '-P 2yn'
_space_group_name_H-M_alt 'P 1 21/n 1'
_atom_sites_solution_hydrogens geom
_atom_sites_solution_primary direct
_atom_sites_solution_secondary difmap
_cell_angle_alpha 90.0000
_cell_angle_beta 93.758(5)
_cell_angle_gamma 90.0000
_cell_formula_units_Z 4
_cell_length_a 8.526(4)
_cell_length_b 8.996(4)
_cell_length_c 31.092(14)
_cell_measurement_reflns_used 6072
_cell_measurement_temperature 113
_cell_measurement_theta_max 27.49
_cell_measurement_theta_min 3.28
_cell_volume 2379.6(19)
_computing_cell_refinement CrystalClear
_computing_data_collection 'CrystalClear (Rigaku Inc., 2007)'
_computing_data_reduction CrystalClear
_computing_molecular_graphics 'CrystalStructure 4.1'
_computing_publication_material 'CrystalStructure 4.1 (Rigaku, 2014)'
_computing_structure_refinement 'SHELXL2013 (Sheldrick, 2008)'
_computing_structure_solution 'SIR92 (Altomare, et al., 1994)'
_diffrn_ambient_temperature 113
_diffrn_detector_area_resol_mean 7.314
_diffrn_measured_fraction_theta_full 0.995
_diffrn_measured_fraction_theta_max 0.990
_diffrn_measurement_device_type 'Rigaku Mercury70'
_diffrn_measurement_method \w
_diffrn_radiation_type 'Mo K\a'
_diffrn_radiation_wavelength 0.71075
_diffrn_reflns_av_R_equivalents 0.0492
_diffrn_reflns_Laue_measured_fraction_full 0.995
_diffrn_reflns_Laue_measured_fraction_max 0.990
_diffrn_reflns_limit_h_max 11
_diffrn_reflns_limit_h_min -10
_diffrn_reflns_limit_k_max 11
_diffrn_reflns_limit_k_min -11
_diffrn_reflns_limit_l_max 39
_diffrn_reflns_limit_l_min -40
_diffrn_reflns_number 20515
_diffrn_reflns_point_group_measured_fraction_full 0.995
_diffrn_reflns_point_group_measured_fraction_max 0.990
_diffrn_reflns_theta_full 25.242
_diffrn_reflns_theta_max 27.534
_diffrn_reflns_theta_min 3.391
_diffrn_standards_number 0
_exptl_absorpt_coefficient_mu 9.749
_exptl_absorpt_correction_T_max 0.142
_exptl_absorpt_correction_T_min 0.095
_exptl_absorpt_correction_type multi-scan
_exptl_absorpt_process_details 'REQAB (Rigaku, 1998)'
_exptl_crystal_colour red
_exptl_crystal_density_diffrn 2.246
_exptl_crystal_density_method 'not measured'
_exptl_crystal_description block
_exptl_crystal_F_000 1516.00
_exptl_crystal_size_max 0.200
_exptl_crystal_size_mid 0.200
_exptl_crystal_size_min 0.200
_refine_diff_density_max 5.43
_refine_diff_density_min -3.92
_refine_ls_extinction_coef 0.00043(13)
_refine_ls_extinction_method SHELXL
_refine_ls_goodness_of_fit_ref 1.179
_refine_ls_hydrogen_treatment mixed
_refine_ls_number_parameters 224
_refine_ls_number_reflns 5430
_refine_ls_number_restraints 6
_refine_ls_R_factor_all 0.0600
_refine_ls_R_factor_gt 0.0564
_refine_ls_shift/su_max 0.000
_refine_ls_structure_factor_coef Fsqd
_refine_ls_weighting_details 'w = 1/[\s^2^(Fo^2^)+(0.0507P)^2^+41.6727P] where P=(Fo^2^+2Fc^2^)/3'
_refine_ls_weighting_scheme calc
_refine_ls_wR_factor_gt 0.1301
_refine_ls_wR_factor_ref 0.1352
_reflns_number_gt 5070
_reflns_number_total 5430
_reflns_threshold_expression F^2^>2.0\s(F^2^)
_cod_data_source_file om6b00182_si_001.cif
_cod_data_source_block 8_1
_cod_original_cell_volume 2379.7(18)
_cod_database_code 4088569
_shelxl_res_file
;
TITL 8
CELL  0.71075 8.52620 8.99600 31.09160 90.00000 93.75780 90.00000
ZERR  4 0.00380 0.00390 0.01390 0.00000 0.00510 0.00000
LATT 1
SYMM .50-X, .50+Y, .50-Z
SFAC C H CL O TA
UNIT 62 124 20 12 8
L.S. 10
FMAP 2
PLAN -10
WPDB -2
HTAB
BOND $H
CONF
LIST 4
TEMP -159.8
ACTA
SIZE 0.200 0.200 0.200
ISOR 0.1000 0.2000 C14
EADP C14 O2
WGHT    0.050700   41.672699
EXTI    0.000427
FVAR       0.27471
TA1   5    0.013627    0.612951    0.364433    11.00000    0.01883    0.01675 =
         0.01692    0.00167    0.00201   -0.00047
TA2   5   -0.180959    0.344202    0.375746    11.00000    0.01740    0.01893 =
         0.01872    0.00218    0.00370   -0.00071
CL1   3    0.258036    0.694568    0.339124    11.00000    0.02299    0.02573 =
         0.03218    0.00453    0.00684   -0.00611
CL2   3   -0.104006    0.745988    0.304001    11.00000    0.03577    0.02302 =
         0.02603    0.00755   -0.00346    0.00372
CL3   3   -0.215931    0.375881    0.450335    11.00000    0.02905    0.04203 =
         0.01802    0.00196    0.00699   -0.00236
CL4   3   -0.217452    0.085895    0.391371    11.00000    0.02828    0.02176 =
         0.04716    0.00939    0.01248   -0.00113
CL5   3    0.438217    0.142358    0.512923    11.00000    0.06630
O1    4    0.034642    0.728668    0.412886    11.00000    0.02770    0.02120 =
         0.01986   -0.00271    0.00178    0.00425
O2    4   -0.207435    0.572823    0.377605    11.00000    0.02281    0.02903 =
         0.03079   -0.00143    0.01093    0.00972
O3    4   -0.362958    0.341703    0.340130    11.00000    0.03056    0.01580 =
         0.02789    0.00170    0.01420   -0.00005
C1    1    0.097950    0.411086    0.394672    11.00000    0.01837    0.01660 =
         0.01720    0.00335    0.00051    0.00509
C2    1    0.099477    0.267494    0.374893    11.00000    0.01810    0.01445 =
         0.02783    0.00059    0.00632   -0.00086
C3    1    0.017658    0.256688    0.333463    11.00000    0.01849    0.01676 =
         0.02315    0.00013    0.00481   -0.00363
C4    1   -0.036745    0.398532    0.315470    11.00000    0.02233    0.01770 =
         0.02499    0.00241    0.00613   -0.00149
C5    1    0.171523    0.428584    0.440725    11.00000    0.02837    0.01795 =
         0.02232    0.00394    0.00254   -0.00175
AFIX  23
H5A   2    0.100060    0.488424    0.457653    11.00000   -1.20000
H5B   2    0.181681    0.329177    0.454283    11.00000   -1.20000
AFIX   0
C6    1    0.172116    0.131459    0.396141    11.00000    0.02588    0.02267 =
         0.03064   -0.00151    0.00399   -0.00088
AFIX  23
H6A   2    0.125761    0.041928    0.381820    11.00000   -1.20000
H6B   2    0.145450    0.129210    0.426649    11.00000   -1.20000
AFIX   0
C7    1    0.002520    0.112588    0.308417    11.00000    0.03186    0.01714 =
         0.03160   -0.00660    0.01032   -0.00245
AFIX  23
H7A   2   -0.088058    0.119589    0.286904    11.00000   -1.20000
H7B   2   -0.018326    0.030355    0.328420    11.00000   -1.20000
AFIX   0
C8    1   -0.131439    0.406478    0.272471    11.00000    0.03298    0.02228 =
         0.02067    0.00069   -0.00022   -0.00642
AFIX  23
H8A   2   -0.210025    0.487172    0.273574    11.00000   -1.20000
H8B   2   -0.189069    0.311832    0.267528    11.00000   -1.20000
AFIX   0
C9    1    0.332101    0.502500    0.442780    11.00000    0.02767    0.03533 =
         0.03084   -0.00075   -0.00385   -0.00395
AFIX  33
H9A   2    0.372743    0.510463    0.472913    11.00000   -1.20000
H9B   2    0.404400    0.442668    0.426690    11.00000   -1.20000
H9C   2    0.322716    0.602037    0.430063    11.00000   -1.20000
AFIX   0
C10   1    0.351059    0.125051    0.394478    11.00000    0.03469    0.02495 =
         0.03821    0.01335   -0.00214    0.01104
AFIX  33
H10A  2    0.390987    0.034297    0.408782    11.00000   -1.20000
H10B  2    0.378512    0.124699    0.364360    11.00000   -1.20000
H10C  2    0.398218    0.212056    0.409227    11.00000   -1.20000
AFIX   0
C11   1    0.150254    0.077842    0.285467    11.00000    0.03402    0.03659 =
         0.03413   -0.02099    0.00979    0.00222
AFIX  33
H11A  2    0.136027   -0.015944    0.269656    11.00000   -1.20000
H11B  2    0.170133    0.158131    0.265228    11.00000   -1.20000
H11C  2    0.239832    0.068940    0.306725    11.00000   -1.20000
AFIX   0
C12   1   -0.029152    0.434724    0.234741    11.00000    0.04368    0.04608 =
         0.01477    0.00441    0.00891   -0.00483
AFIX  33
H12A  2   -0.095735    0.438847    0.207852    11.00000   -1.20000
H12B  2    0.026455    0.529412    0.239112    11.00000   -1.20000
H12C  2    0.047416    0.354026    0.233065    11.00000   -1.20000
AFIX   0
C13   1    0.008474    0.788887    0.453557    11.00000    0.07621    0.03895 =
         0.01664    0.00006    0.00131    0.02194
AFIX  33
H13A  2    0.085351    0.867704    0.460498    11.00000   -1.20000
H13B  2   -0.097926    0.830335    0.453054    11.00000   -1.20000
H13C  2    0.019767    0.710570    0.475450    11.00000   -1.20000
AFIX   0
C14   1   -0.335129    0.659405    0.391186    11.00000    0.02281    0.02903 =
         0.03079   -0.00143    0.01093    0.00972
AFIX  33
H14A  2   -0.426692    0.595175    0.394051    11.00000   -1.20000
H14B  2   -0.305080    0.705612    0.419060    11.00000   -1.20000
H14C  2   -0.361435    0.736974    0.369785    11.00000   -1.20000
AFIX   0
C15   1   -0.482334    0.388321    0.311143    11.00000    0.03362    0.04722 =
         0.02772   -0.00058    0.00686    0.00539
AFIX  33
H15A  2   -0.557735    0.307171    0.305728    11.00000   -1.20000
H15B  2   -0.535877    0.473857    0.323077    11.00000   -1.20000
H15C  2   -0.438176    0.417043    0.284037    11.00000   -1.20000
AFIX   0
C16   1    0.410067   -0.044028    0.505126    10.50000    0.04844
H1    2    0.082052    0.466133    0.313435    11.00000    0.02155
HKLF 4
 
REM  8
REM R1 =  0.0564 for    5070 Fo > 4sig(Fo)  and  0.0600 for all    5430 data
REM    224 parameters refined using      6 restraints
 
END  
     
WGHT      0.0507     41.6589 

REM Instructions for potential hydrogen bonds
EQIV $1 -x, -y+1, -z+1
HTAB C13 Cl3_$1
HTAB C14 Cl5_$1
EQIV $2 x-1, y, z
HTAB C15 Cl1_$2

REM Highest difference peak  5.431,  deepest hole -3.920,  1-sigma level  0.345
Q1    1  -0.1673 -0.1156  0.3795  11.00000  0.05    5.43
Q2    1   0.4984  0.1565  0.5160  11.00000  0.05    5.13
Q3    1   0.3764  0.1094  0.5094  11.00000  0.05    5.02
Q4    1   0.2108  0.3450  0.3546  11.00000  0.05    3.68
Q5    1   0.0098  0.0757  0.3626  11.00000  0.05    3.37
Q6    1  -0.3634  0.0781  0.3914  11.00000  0.05    3.26
Q7    1  -0.3754  0.6140  0.3878  11.00000  0.05    3.21
Q8    1  -0.3371  0.1650  0.3966  11.00000  0.05    2.70
Q9    1  -0.1710  0.4267  0.3788  11.00000  0.05    2.66
Q10   1   0.4615 -0.1149  0.4079  11.00000  0.05    2.11
;

loop_
_symmetry_equiv_pos_site_id
_space_group_symop_operation_xyz
1 +X,+Y,+Z
2 1/2-X,1/2+Y,1/2-Z
3 -X,-Y,-Z
4 1/2+X,1/2-Y,1/2+Z

loop_
_atom_site_label
_atom_site_type_symbol
_atom_site_fract_x
_atom_site_fract_y
_atom_site_fract_z
_atom_site_U_iso_or_equiv
_atom_site_adp_type
_atom_site_occupancy
_atom_site_site_symmetry_multiplicity
_atom_site_calc_flag
_atom_site_refinement_flags
Ta1 Ta 0.01363(4) 0.61295(4) 0.36443(2) 0.01746(14) Uani 1 4 d .
Ta2 Ta -0.18096(4) 0.34420(4) 0.37575(2) 0.01824(14) Uani 1 4 d .
Cl1 Cl 0.2580(3) 0.6946(3) 0.33912(8) 0.0267(5) Uani 1 4 d .
Cl2 Cl -0.1040(3) 0.7460(3) 0.30400(7) 0.0285(5) Uani 1 4 d .
Cl3 Cl -0.2159(3) 0.3759(3) 0.45034(7) 0.0295(5) Uani 1 4 d .
Cl4 Cl -0.2175(3) 0.0859(3) 0.39137(9) 0.0320(5) Uani 1 4 d .
Cl5 Cl 0.4382(5) 0.1424(5) 0.51292(14) 0.0663(10) Uiso 1 4 d .
O1 O 0.0346(8) 0.7287(7) 0.4129(2) 0.0229(13) Uani 1 4 d .
O2 O -0.2074(8) 0.5728(8) 0.3776(2) 0.0271(12) Uani 1 4 d .
O3 O -0.3630(8) 0.3417(7) 0.3401(2) 0.0242(14) Uani 1 4 d .
C1 C 0.0979(10) 0.4111(9) 0.3947(3) 0.0174(16) Uani 1 4 d .
C2 C 0.0995(10) 0.2675(9) 0.3749(3) 0.0199(17) Uani 1 4 d .
C3 C 0.0177(10) 0.2567(10) 0.3335(3) 0.0193(17) Uani 1 4 d .
C4 C -0.0367(11) 0.3985(10) 0.3155(3) 0.0215(18) Uani 1 4 d .
C5 C 0.1715(11) 0.4286(10) 0.4407(3) 0.0228(18) Uani 1 4 d .
C6 C 0.1721(12) 0.1315(11) 0.3961(3) 0.026(2) Uani 1 4 d .
C7 C 0.0025(12) 0.1126(10) 0.3084(3) 0.027(2) Uani 1 4 d .
C8 C -0.1314(12) 0.4065(11) 0.2725(3) 0.0254(19) Uani 1 4 d .
C9 C 0.3321(12) 0.5025(13) 0.4428(3) 0.032(2) Uani 1 4 d .
C10 C 0.3511(13) 0.1250(12) 0.3945(4) 0.033(2) Uani 1 4 d .
C11 C 0.1502(13) 0.0778(13) 0.2855(4) 0.035(2) Uani 1 4 d .
C12 C -0.0291(14) 0.4347(14) 0.2347(3) 0.035(2) Uani 1 4 d .
C13 C 0.0085(17) 0.7889(14) 0.4536(3) 0.044(3) Uani 1 4 d .
C14 C -0.3351(12) 0.6594(11) 0.3912(3) 0.0271(12) Uani 1 4 d .
C15 C -0.4823(13) 0.3883(14) 0.3111(4) 0.036(2) Uani 1 4 d .
C16 C 0.410(3) -0.044(3) 0.5051(9) 0.048(6) Uiso 0.5 4 d .
H1 H 0.082(12) 0.466(12) 0.313(3) 0.02(3) Uiso 1 4 d .
H5A H 0.10006 0.48842 0.45765 0.0274 Uiso 1 4 calc R
H5B H 0.18168 0.32918 0.45428 0.0274 Uiso 1 4 calc R
H6A H 0.12576 0.04193 0.38182 0.0316 Uiso 1 4 calc R
H6B H 0.14545 0.12921 0.42665 0.0316 Uiso 1 4 calc R
H7A H -0.08806 0.11959 0.2869 0.0318 Uiso 1 4 calc R
H7B H -0.01833 0.03036 0.32842 0.0318 Uiso 1 4 calc R
H8A H -0.21002 0.48717 0.27357 0.0305 Uiso 1 4 calc R
H8B H -0.18907 0.31183 0.26753 0.0305 Uiso 1 4 calc R
H9A H 0.37274 0.51046 0.47291 0.0378 Uiso 1 4 calc R
H9B H 0.4044 0.44267 0.42669 0.0378 Uiso 1 4 calc R
H9C H 0.32272 0.60204 0.43006 0.0378 Uiso 1 4 calc R
H10A H 0.39099 0.0343 0.40878 0.0394 Uiso 1 4 calc R
H10B H 0.37851 0.1247 0.36436 0.0394 Uiso 1 4 calc R
H10C H 0.39822 0.21206 0.40923 0.0394 Uiso 1 4 calc R
H11A H 0.13603 -0.01594 0.26966 0.0415 Uiso 1 4 calc R
H11B H 0.17013 0.15813 0.26523 0.0415 Uiso 1 4 calc R
H11C H 0.23983 0.06894 0.30672 0.0415 Uiso 1 4 calc R
H12A H -0.09574 0.43885 0.20785 0.0414 Uiso 1 4 calc R
H12B H 0.02646 0.52941 0.23911 0.0414 Uiso 1 4 calc R
H12C H 0.04742 0.35403 0.23306 0.0414 Uiso 1 4 calc R
H13A H 0.08535 0.8677 0.4605 0.0528 Uiso 1 4 calc R
H13B H -0.09793 0.83033 0.45305 0.0528 Uiso 1 4 calc R
H13C H 0.01977 0.71057 0.47545 0.0528 Uiso 1 4 calc R
H14A H -0.42669 0.59517 0.39405 0.0326 Uiso 1 4 calc R
H14B H -0.30508 0.70561 0.41906 0.0326 Uiso 1 4 calc R
H14C H -0.36143 0.73697 0.36979 0.0326 Uiso 1 4 calc R
H15A H -0.55774 0.30717 0.30573 0.0432 Uiso 1 4 calc R
H15B H -0.53588 0.47386 0.32308 0.0432 Uiso 1 4 calc R
H15C H -0.43818 0.41704 0.28404 0.0432 Uiso 1 4 calc R

loop_
_atom_site_aniso_label
_atom_site_aniso_U_11
_atom_site_aniso_U_22
_atom_site_aniso_U_33
_atom_site_aniso_U_12
_atom_site_aniso_U_13
_atom_site_aniso_U_23
Ta1 0.0188(2) 0.0168(2) 0.0169(2) -0.00047(12) 0.00201(13) 0.00167(12)
Ta2 0.0174(2) 0.0189(2) 0.0187(2) -0.00071(12) 0.00370(14) 0.00218(12)
Cl1 0.0230(11) 0.0257(11) 0.0322(12) -0.0061(9) 0.0068(9) 0.0045(9)
Cl2 0.0358(13) 0.0230(11) 0.0260(11) 0.0037(9) -0.0035(9) 0.0076(9)
Cl3 0.0290(12) 0.0420(13) 0.0180(10) -0.0024(10) 0.0070(9) 0.0020(9)
Cl4 0.0283(12) 0.0218(11) 0.0472(14) -0.0011(9) 0.0125(10) 0.0094(10)
O1 0.028(3) 0.021(3) 0.020(3) 0.004(3) 0.002(3) -0.003(2)
O2 0.023(3) 0.029(3) 0.031(3) 0.010(2) 0.011(2) -0.001(2)
O3 0.031(4) 0.016(3) 0.028(3) -0.000(3) 0.014(3) 0.002(2)
C1 0.018(4) 0.017(4) 0.017(4) 0.005(3) 0.001(3) 0.003(3)
C2 0.018(4) 0.014(4) 0.028(5) -0.001(3) 0.006(3) 0.001(3)
C3 0.018(4) 0.017(4) 0.023(4) -0.004(3) 0.005(3) 0.000(3)
C4 0.022(5) 0.018(4) 0.025(4) -0.001(3) 0.006(3) 0.002(3)
C5 0.028(5) 0.018(4) 0.022(4) -0.002(4) 0.003(3) 0.004(3)
C6 0.026(5) 0.023(4) 0.031(5) -0.001(4) 0.004(4) -0.002(4)
C7 0.032(5) 0.017(4) 0.032(5) -0.002(4) 0.010(4) -0.007(4)
C8 0.033(5) 0.022(4) 0.021(4) -0.006(4) -0.000(4) 0.001(3)
C9 0.028(5) 0.035(5) 0.031(5) -0.004(4) -0.004(4) -0.001(4)
C10 0.035(6) 0.025(5) 0.038(6) 0.011(4) -0.002(4) 0.013(4)
C11 0.034(6) 0.037(6) 0.034(5) 0.002(5) 0.010(4) -0.021(5)
C12 0.044(6) 0.046(6) 0.015(4) -0.005(5) 0.009(4) 0.004(4)
C13 0.076(9) 0.039(6) 0.017(5) 0.022(6) 0.001(5) 0.000(4)
C14 0.023(3) 0.029(3) 0.031(3) 0.010(2) 0.011(2) -0.001(2)
C15 0.034(6) 0.047(7) 0.028(5) 0.005(5) 0.007(4) -0.001(5)

loop_
_atom_type_symbol
_atom_type_description
_atom_type_scat_dispersion_real
_atom_type_scat_dispersion_imag
_atom_type_scat_source
C C 0.0033 0.0016
;
International Tables for Crystallography
(Vol. C, Tables 4.2.6.8 and 6.1.1.4)
;
H H 0.0000 0.0000
;
International Tables for Crystallography
(Vol. C, Table 6.1.1.4)
;
Cl Cl 0.1484 0.1585
;
International Tables for Crystallography
(Vol. C, Tables 4.2.6.8 and 6.1.1.4)
;
O O 0.0106 0.0060
;
International Tables for Crystallography
(Vol. C, Tables 4.2.6.8 and 6.1.1.4)
;
Ta Ta -0.7052 6.5227
;
International Tables for Crystallography
(Vol. C, Tables 4.2.6.8 and 6.1.1.4)
;

loop_
_geom_angle_atom_site_label_1
_geom_angle_atom_site_label_2
_geom_angle_atom_site_label_3
_geom_angle
_geom_angle_publ_flag
_geom_angle_site_symmetry_1
_geom_angle_site_symmetry_3
Ta2 Ta1 Cl1 142.73(6) yes . .
Ta2 Ta1 Cl2 106.98(6) yes . .
Ta2 Ta1 O1 113.0(2) yes . .
Ta2 Ta1 O2 44.1(2) yes . .
Ta2 Ta1 C1 55.4(2) yes . .
Ta2 Ta1 C4 50.4(2) yes . .
Cl1 Ta1 Cl2 85.27(9) yes . .
Cl1 Ta1 O1 93.2(2) yes . .
Cl1 Ta1 O2 169.2(2) yes . .
Cl1 Ta1 C1 97.5(2) yes . .
Cl1 Ta1 C4 99.0(2) yes . .
Cl2 Ta1 O1 112.0(2) yes . .
Cl2 Ta1 O2 84.2(2) yes . .
Cl2 Ta1 C1 151.4(2) yes . .
Cl2 Ta1 C4 82.0(2) yes . .
O1 Ta1 O2 88.7(3) yes . .
O1 Ta1 C1 96.2(3) yes . .
O1 Ta1 C4 162.2(3) yes . .
O2 Ta1 C1 92.9(3) yes . .
O2 Ta1 C4 81.8(3) yes . .
C1 Ta1 C4 69.5(3) yes . .
Ta1 Ta2 Cl3 97.18(7) yes . .
Ta1 Ta2 Cl4 153.47(6) yes . .
Ta1 Ta2 O2 41.96(19) yes . .
Ta1 Ta2 O3 113.2(2) yes . .
Ta1 Ta2 C1 45.33(19) yes . .
Ta1 Ta2 C2 71.3(2) yes . .
Ta1 Ta2 C3 77.1(2) yes . .
Ta1 Ta2 C4 54.0(2) yes . .
Cl3 Ta2 Cl4 83.81(10) yes . .
Cl3 Ta2 O2 80.4(2) yes . .
Cl3 Ta2 O3 115.6(2) yes . .
Cl3 Ta2 C1 85.4(2) yes . .
Cl3 Ta2 C2 103.1(2) yes . .
Cl3 Ta2 C3 136.8(2) yes . .
Cl3 Ta2 C4 148.9(2) yes . .
Cl4 Ta2 O2 160.2(2) yes . .
Cl4 Ta2 O3 89.7(2) yes . .
Cl4 Ta2 C1 108.7(2) yes . .
Cl4 Ta2 C2 82.6(2) yes . .
Cl4 Ta2 C3 84.1(2) yes . .
Cl4 Ta2 C4 116.3(2) yes . .
O2 Ta2 O3 86.6(3) yes . .
O2 Ta2 C1 81.8(3) yes . .
O2 Ta2 C2 112.5(3) yes . .
O2 Ta2 C3 115.6(3) yes . .
O2 Ta2 C4 83.1(3) yes . .
O3 Ta2 C1 153.9(3) yes . .
O3 Ta2 C2 139.5(3) yes . .
O3 Ta2 C3 105.6(3) yes . .
O3 Ta2 C4 89.3(3) yes . .
C1 Ta2 C2 33.4(3) yes . .
C1 Ta2 C3 60.0(3) yes . .
C1 Ta2 C4 66.3(3) yes . .
C2 Ta2 C3 34.2(3) yes . .
C2 Ta2 C4 59.9(3) yes . .
C3 Ta2 C4 36.1(3) yes . .
C16 Cl5 C16 62.8(13) yes . 3_656
Ta1 O1 C13 161.1(7) yes . .
Ta1 O2 Ta2 93.9(3) yes . .
Ta1 O2 C14 135.6(6) yes . .
Ta2 O2 C14 129.7(6) yes . .
Ta2 O3 C15 160.6(7) yes . .
Ta1 C1 Ta2 79.2(3) yes . .
Ta1 C1 C2 126.0(6) yes . .
Ta1 C1 C5 115.3(6) yes . .
Ta2 C1 C2 73.5(5) yes . .
Ta2 C1 C5 124.9(6) yes . .
C2 C1 C5 118.6(7) yes . .
Ta2 C2 C1 73.1(5) yes . .
Ta2 C2 C3 67.4(5) yes . .
Ta2 C2 C6 126.0(6) yes . .
C1 C2 C3 115.6(7) yes . .
C1 C2 C6 124.1(8) yes . .
C3 C2 C6 120.2(8) yes . .
Ta2 C3 C2 78.4(5) yes . .
Ta2 C3 C4 72.4(5) yes . .
Ta2 C3 C7 122.4(6) yes . .
C2 C3 C4 114.3(8) yes . .
C2 C3 C7 122.9(8) yes . .
C4 C3 C7 122.6(8) yes . .
Ta1 C4 Ta2 75.6(3) yes . .
Ta1 C4 C3 114.1(6) yes . .
Ta1 C4 C8 124.4(6) yes . .
Ta2 C4 C3 71.5(5) yes . .
Ta2 C4 C8 115.8(6) yes . .
C3 C4 C8 121.1(8) yes . .
C1 C5 C9 113.4(8) yes . .
C2 C6 C10 113.5(8) yes . .
C3 C7 C11 111.9(8) yes . .
C4 C8 C12 112.7(8) yes . .
Cl5 C16 Cl5 117.2(16) yes . 3_656
Cl5 C16 C16 58.1(13) yes . 3_656
Cl5 C16 C16 59.0(13) yes 3_656 3_656
Ta2 Ta1 H1 77(3) no . .
Cl1 Ta1 H1 70(3) no . .
Cl2 Ta1 H1 81(3) no . .
O1 Ta1 H1 158(3) no . .
O2 Ta1 H1 110(3) no . .
C1 Ta1 H1 73(3) no . .
C4 Ta1 H1 29(3) no . .
Ta1 C4 H1 61(5) no . .
Ta2 C4 H1 130(5) no . .
C3 C4 H1 103(5) no . .
C8 C4 H1 110(5) no . .
C1 C5 H5A 108.892 no . .
C1 C5 H5B 108.894 no . .
C9 C5 H5A 108.904 no . .
C9 C5 H5B 108.904 no . .
H5A C5 H5B 107.749 no . .
C2 C6 H6A 108.872 no . .
C2 C6 H6B 108.879 no . .
C10 C6 H6A 108.880 no . .
C10 C6 H6B 108.874 no . .
H6A C6 H6B 107.714 no . .
C3 C7 H7A 109.246 no . .
C3 C7 H7B 109.253 no . .
C11 C7 H7A 109.235 no . .
C11 C7 H7B 109.244 no . .
H7A C7 H7B 107.925 no . .
C4 C8 H8A 109.045 no . .
C4 C8 H8B 109.034 no . .
C12 C8 H8A 109.039 no . .
C12 C8 H8B 109.044 no . .
H8A C8 H8B 107.810 no . .
C5 C9 H9A 109.465 no . .
C5 C9 H9B 109.475 no . .
C5 C9 H9C 109.477 no . .
H9A C9 H9B 109.469 no . .
H9A C9 H9C 109.475 no . .
H9B C9 H9C 109.466 no . .
C6 C10 H10A 109.478 no . .
C6 C10 H10B 109.466 no . .
C6 C10 H10C 109.471 no . .
H10A C10 H10B 109.466 no . .
H10A C10 H10C 109.475 no . .
H10B C10 H10C 109.472 no . .
C7 C11 H11A 109.475 no . .
C7 C11 H11B 109.471 no . .
C7 C11 H11C 109.481 no . .
H11A C11 H11B 109.471 no . .
H11A C11 H11C 109.465 no . .
H11B C11 H11C 109.464 no . .
C8 C12 H12A 109.468 no . .
C8 C12 H12B 109.471 no . .
C8 C12 H12C 109.481 no . .
H12A C12 H12B 109.468 no . .
H12A C12 H12C 109.471 no . .
H12B C12 H12C 109.468 no . .
O1 C13 H13A 109.469 no . .
O1 C13 H13B 109.459 no . .
O1 C13 H13C 109.464 no . .
H13A C13 H13B 109.481 no . .
H13A C13 H13C 109.471 no . .
H13B C13 H13C 109.483 no . .
O2 C14 H14A 109.462 no . .
O2 C14 H14B 109.469 no . .
O2 C14 H14C 109.470 no . .
H14A C14 H14B 109.485 no . .
H14A C14 H14C 109.468 no . .
H14B C14 H14C 109.474 no . .
O3 C15 H15A 109.466 no . .
O3 C15 H15B 109.462 no . .
O3 C15 H15C 109.475 no . .
H15A C15 H15B 109.462 no . .
H15A C15 H15C 109.484 no . .
H15B C15 H15C 109.479 no . .
Ta1 H1 C4 90(6) no . .

loop_
_geom_bond_atom_site_label_1
_geom_bond_atom_site_label_2
_geom_bond_distance
_geom_bond_publ_flag
_geom_bond_site_symmetry_2
Ta1 Ta2 2.9662(11) yes .
Ta1 Cl1 2.391(3) yes .
Ta1 Cl2 2.392(2) yes .
Ta1 O1 1.830(6) yes .
Ta1 O2 1.988(7) yes .
Ta1 C1 2.147(8) yes .
Ta1 C4 2.477(9) yes .
Ta2 Cl3 2.375(3) yes .
Ta2 Cl4 2.398(3) yes .
Ta2 O2 2.070(7) yes .
Ta2 O3 1.847(7) yes .
Ta2 C1 2.486(8) yes .
Ta2 C2 2.491(9) yes .
Ta2 C3 2.347(9) yes .
Ta2 C4 2.359(10) yes .
Cl5 C16 1.71(3) yes .
Cl5 C16 1.69(3) yes 3_656
O1 C13 1.407(13) yes .
O2 C14 1.425(12) yes .
O3 C15 1.380(13) yes .
C1 C2 1.431(12) yes .
C1 C5 1.533(12) yes .
C2 C3 1.427(12) yes .
C2 C6 1.505(13) yes .
C3 C4 1.457(12) yes .
C3 C7 1.513(13) yes .
C4 C8 1.518(13) yes .
C5 C9 1.520(14) yes .
C6 C10 1.531(15) yes .
C7 C11 1.520(16) yes .
C8 C12 1.528(15) yes .
C16 C16 1.77(4) yes 3_656
Ta1 H1 2.17(11) no .
C4 H1 1.19(10) no .
C5 H5A 0.990 no .
C5 H5B 0.990 no .
C6 H6A 0.990 no .
C6 H6B 0.990 no .
C7 H7A 0.990 no .
C7 H7B 0.990 no .
C8 H8A 0.990 no .
C8 H8B 0.990 no .
C9 H9A 0.980 no .
C9 H9B 0.980 no .
C9 H9C 0.980 no .
C10 H10A 0.980 no .
C10 H10B 0.980 no .
C10 H10C 0.980 no .
C11 H11A 0.980 no .
C11 H11B 0.980 no .
C11 H11C 0.980 no .
C12 H12A 0.980 no .
C12 H12B 0.980 no .
C12 H12C 0.980 no .
C13 H13A 0.980 no .
C13 H13B 0.980 no .
C13 H13C 0.980 no .
C14 H14A 0.980 no .
C14 H14B 0.980 no .
C14 H14C 0.980 no .
C15 H15A 0.980 no .
C15 H15B 0.980 no .
C15 H15C 0.980 no .

loop_
_geom_contact_atom_site_label_1
_geom_contact_atom_site_label_2
_geom_contact_distance
_geom_contact_publ_flag
_geom_contact_site_symmetry_2
Cl2 C8 3.212(10) no .
Cl2 C14 3.541(11) no .
Cl3 C5 3.370(10) no .
Cl3 C14 3.267(10) no .
Cl4 C6 3.340(10) no .
Cl4 C7 3.296(11) no .
O1 C5 3.044(11) no .
O1 C9 3.336(12) no .
O1 C14 3.241(12) no .
O2 C13 3.489(14) no .
O2 C15 3.447(13) no .
O3 C8 3.034(12) no .
O3 C14 3.270(12) no .
C1 C10 3.359(14) no .
C2 C9 3.509(14) no .
C2 C11 3.314(15) no .
C3 C10 3.518(14) no .
C3 C12 3.462(14) no .
C4 C11 3.454(15) no .
C5 C6 3.011(13) no .
C5 C10 3.486(14) no .
C5 C13 3.560(16) no .
C6 C7 3.007(14) no .
C6 C11 3.467(15) no .
C7 C8 3.062(13) no .
C8 C15 3.301(16) no .
C13 C14 3.599(16) no .
Cl2 C7 3.421(10) no 1_565
Cl2 C8 3.482(10) no 2_455
C7 Cl2 3.421(10) no 1_545
C8 Cl2 3.482(10) no 2_445
C11 C12 3.571(16) no 2_545
C12 C11 3.571(16) no 2_555
Ta1 H5A 3.1494 no .
Ta1 H8A 3.4916 no .
Ta1 H9C 3.2270 no .
Ta1 H13B 3.5587 no .
Ta1 H13C 3.5588 no .
Ta1 H14B 3.4013 no .
Ta1 H14C 3.4013 no .
Ta2 H7A 3.5536 no .
Ta2 H7B 3.5109 no .
Ta2 H8A 3.4213 no .
Ta2 H8B 3.3735 no .
Ta2 H14A 3.1570 no .
Ta2 H15B 3.5426 no .
Ta2 H15C 3.5426 no .
Cl1 H9C 2.9643 no .
Cl2 H8A 2.6498 no .
Cl2 H12B 3.0656 no .
Cl2 H14C 3.0978 no .
Cl3 H5A 2.8732 no .
Cl3 H5B 3.4103 no .
Cl3 H14A 3.1260 no .
Cl3 H14B 3.1977 no .
Cl4 H6A 2.9869 no .
Cl4 H6B 3.2379 no .
Cl4 H7A 3.5113 no .
Cl4 H7B 2.7200 no .
O1 H5A 2.6110 no .
O1 H9C 2.7283 no .
O1 H14B 2.9228 no .
O1 H14C 3.5513 no .
O2 H5A 3.5760 no .
O2 H8A 3.3239 no .
O2 H13B 3.3842 no .
O2 H15B 3.2996 no .
O3 H7A 3.5684 no .
O3 H8A 2.8371 no .
O3 H8B 2.7936 no .
O3 H14A 2.9025 no .
C1 H6A 3.3552 no .
C1 H6B 2.7441 no .
C1 H9A 3.3851 no .
C1 H9B 2.7492 no .
C1 H9C 2.7492 no .
C1 H10C 3.1326 no .
C2 H1 2.61(11) no .
C2 H5A 3.2511 no .
C2 H5B 2.5817 no .
C2 H7A 3.3523 no .
C2 H7B 2.7307 no .
C2 H9B 3.3597 no .
C2 H10A 3.3683 no .
C2 H10B 2.7421 no .
C2 H10C 2.7423 no .
C2 H11C 3.0736 no .
C3 H6A 2.5809 no .
C3 H6B 3.2378 no .
C3 H8A 3.3258 no .
C3 H8B 2.6611 no .
C3 H10B 3.3781 no .
C3 H11A 3.3513 no .
C3 H11B 2.7088 no .
C3 H11C 2.7090 no .
C3 H12C 3.2679 no .
C4 H7A 2.6882 no .
C4 H7B 3.3389 no .
C4 H11B 3.2541 no .
C4 H12A 3.3705 no .
C4 H12B 2.7352 no .
C4 H12C 2.7352 no .
C4 H15C 3.5013 no .
C5 H6B 2.7352 no .
C5 H10C 2.9559 no .
C5 H13C 3.0753 no .
C6 H5B 2.5335 no .
C6 H7B 2.7293 no .
C6 H9B 3.5236 no .
C6 H11C 2.9308 no .
C7 H1 3.25(11) no .
C7 H6A 2.5302 no .
C7 H8B 2.6879 no .
C7 H10B 3.5473 no .
C7 H12C 3.2360 no .
C8 H7A 2.6414 no .
C8 H11B 3.4248 no .
C8 H15C 2.6649 no .
C9 H10C 2.8827 no .
C9 H13C 3.4614 no .
C10 H5B 3.0441 no .
C10 H9B 3.0519 no .
C10 H11C 2.8741 no .
C11 H6A 3.0338 no .
C11 H8B 3.5917 no .
C11 H10B 3.0587 no .
C11 H12C 3.0676 no .
C12 H1 2.58(10) no .
C12 H7A 3.3205 no .
C12 H11B 3.1250 no .
C13 H5A 2.8141 no .
C13 H9C 3.2856 no .
C13 H14B 2.9126 no .
C14 H13B 3.1054 no .
C14 H15B 3.1185 no .
C15 H8A 2.8109 no .
C15 H8B 3.0014 no .
C15 H14A 3.1894 no .
H1 H7A 3.5137 no .
H1 H8A 2.7146 no .
H1 H8B 2.9792 no .
H1 H11B 3.2612 no .
H1 H12A 3.5332 no .
H1 H12B 2.3971 no .
H1 H12C 2.6932 no .
H5A H6B 3.4015 no .
H5A H9A 2.3506 no .
H5A H9B 2.8560 no .
H5A H9C 2.3660 no .
H5A H13A 3.4157 no .
H5A H13B 3.5070 no .
H5A H13C 2.1951 no .
H5B H6A 3.4409 no .
H5B H6B 2.0087 no .
H5B H9A 2.3505 no .
H5B H9B 2.3660 no .
H5B H9C 2.8561 no .
H5B H10A 3.5432 no .
H5B H10C 2.6114 no .
H6A H7A 3.4375 no .
H6A H7B 2.0023 no .
H6A H10A 2.3607 no .
H6A H10B 2.3762 no .
H6A H10C 2.8646 no .
H6A H11A 3.5326 no .
H6A H11C 2.5990 no .
H6B H7B 3.3926 no .
H6B H9B 3.5813 no .
H6B H10A 2.3607 no .
H6B H10B 2.8645 no .
H6B H10C 2.3763 no .
H7A H8A 3.4830 no .
H7A H8B 2.0068 no .
H7A H11A 2.3577 no .
H7A H11B 2.3695 no .
H7A H11C 2.8596 no .
H7A H12C 2.9729 no .
H7B H8B 3.4284 no .
H7B H10B 3.5947 no .
H7B H11A 2.3576 no .
H7B H11B 2.8595 no .
H7B H11C 2.3697 no .
H8A H12A 2.3611 no .
H8A H12B 2.3750 no .
H8A H12C 2.8638 no .
H8A H15A 3.5777 no .
H8A H15B 3.2655 no .
H8A H15C 2.0908 no .
H8B H11B 3.3653 no .
H8B H12A 2.3613 no .
H8B H12B 2.8639 no .
H8B H12C 2.3752 no .
H8B H15A 3.4326 no .
H8B H15C 2.4111 no .
H9A H10C 3.3511 no .
H9A H13C 3.5121 no .
H9B H10B 3.4541 no .
H9B H10C 2.1442 no .
H9C H13A 3.3097 no .
H9C H13C 3.1772 no .
H10A H11C 3.3603 no .
H10B H11B 3.4682 no .
H10B H11C 2.1409 no .
H11A H12C 3.5819 no .
H11B H12C 2.2503 no .
H13B H14B 2.2914 no .
H13B H14C 3.4193 no .
H13C H14B 3.1797 no .
H14A H15B 2.5802 no .
H14C H15B 3.1050 no .
Cl1 H11A 3.4977 no 1_565
Cl1 H11B 3.3570 no 2_555
Cl1 H11C 3.5158 no 1_565
Cl1 H12C 3.2146 no 2_555
Cl1 H14A 3.2156 no 1_655
Cl1 H14C 3.3430 no 1_655
Cl1 H15B 2.7190 no 1_655
Cl2 H7A 3.4068 no 1_565
Cl2 H7B 2.7535 no 1_565
Cl2 H8A 3.5408 no 2_455
Cl2 H8B 2.8098 no 2_455
Cl2 H11A 3.1940 no 1_565
Cl2 H12A 3.0945 no 2_455
Cl2 H15C 3.1811 no 2_455
Cl3 H5A 3.2062 no 3_566
Cl3 H9A 2.9909 no 3_566
Cl3 H9B 3.3270 no 1_455
Cl3 H13C 2.8670 no 3_566
Cl4 H10A 3.4483 no 1_455
Cl4 H10B 3.5093 no 1_455
Cl4 H10C 3.5458 no 1_455
Cl4 H13B 3.1218 no 1_545
Cl4 H14C 3.4209 no 1_545
Cl5 H5B 3.2265 no .
Cl5 H6B 3.5443 no .
Cl5 H9A 3.5684 no .
Cl5 H9A 3.5289 no 3_666
Cl5 H9C 3.4801 no 3_666
Cl5 H10A 3.3794 no .
Cl5 H10A 3.1793 no 3_656
Cl5 H10C 3.2801 no .
Cl5 H13B 3.1623 no 3_566
Cl5 H14B 2.8189 no 3_566
O1 H6A 3.0946 no 1_565
O3 H9B 3.5640 no 1_455
O3 H10B 3.0749 no 1_455
O3 H10C 3.2704 no 1_455
C5 H13C 3.4023 no 3_566
C6 H13A 3.2211 no 1_545
C7 H15C 3.3842 no 2_445
C8 H7A 3.4963 no 2_455
C9 H9A 3.5148 no 3_666
C9 H14A 2.7620 no 1_655
C10 H15A 3.3443 no 1_655
C11 H12B 2.9407 no 2_545
C11 H12C 3.3504 no 2_545
C11 H15A 3.2628 no 1_655
C11 H15B 3.5756 no 2_445
C11 H15C 3.0855 no 2_445
C12 H11A 3.3927 no 2_555
C12 H11C 3.1019 no 2_555
C13 H5B 3.5463 no 3_566
C13 H6A 3.3837 no 1_565
C13 H6B 3.4007 no 1_565
C14 H9B 3.2052 no 1_455
C14 H9C 3.2710 no 1_455
C15 H10B 3.1666 no 1_455
C15 H11A 2.8877 no 2_455
C15 H12B 3.5959 no 2_445
C16 H6B 3.5709 no .
C16 H10A 3.0714 no .
C16 H10A 3.0748 no 3_656
C16 H10C 3.3876 no 3_656
C16 H13A 3.1173 no 1_545
C16 H13B 3.5948 no 3_566
H1 H15A 3.4105 no 1_655
H1 H15B 3.2525 no 1_655
H5A Cl3 3.2062 no 3_566
H5A H5A 3.2371 no 3_566
H5A H13C 2.9755 no 3_566
H5B Cl5 3.2265 no .
H5B C13 3.5463 no 3_566
H5B H13B 3.3377 no 3_566
H5B H13C 2.8885 no 3_566
H6A O1 3.0946 no 1_545
H6A C13 3.3837 no 1_545
H6A H13A 2.9445 no 1_545
H6A H13B 3.5664 no 1_545
H6B Cl5 3.5443 no .
H6B C13 3.4007 no 1_545
H6B C16 3.5709 no .
H6B H13A 2.6411 no 1_545
H6B H13B 3.5259 no 1_545
H7A Cl2 3.4068 no 1_545
H7A C8 3.4963 no 2_445
H7A H8A 2.7374 no 2_445
H7A H12A 3.1617 no 2_445
H7A H15C 2.8809 no 2_445
H7B Cl2 2.7535 no 1_545
H7B H12A 3.5058 no 2_445
H8A Cl2 3.5408 no 2_445
H8A H7A 2.7374 no 2_455
H8A H8B 3.2801 no 2_455
H8B Cl2 2.8098 no 2_445
H8B H8A 3.2801 no 2_445
H9A Cl3 2.9909 no 3_566
H9A Cl5 3.5684 no .
H9A Cl5 3.5289 no 3_666
H9A C9 3.5148 no 3_666
H9A H9A 2.6652 no 3_666
H9A H9B 3.5714 no 3_666
H9A H14A 3.1728 no 1_655
H9B Cl3 3.3270 no 1_655
H9B O3 3.5640 no 1_655
H9B C14 3.2052 no 1_655
H9B H9A 3.5714 no 3_666
H9B H14A 2.2754 no 1_655
H9B H14B 3.4444 no 1_655
H9B H15B 3.3061 no 1_655
H9C Cl5 3.4801 no 3_666
H9C C14 3.2710 no 1_655
H9C H14A 2.4771 no 1_655
H9C H14B 3.3464 no 1_655
H9C H14C 3.5915 no 1_655
H10A Cl4 3.4483 no 1_655
H10A Cl5 3.3794 no .
H10A Cl5 3.1793 no 3_656
H10A C16 3.0714 no .
H10A C16 3.0748 no 3_656
H10A H13A 3.4889 no 1_545
H10B Cl4 3.5093 no 1_655
H10B O3 3.0749 no 1_655
H10B C15 3.1666 no 1_655
H10B H12A 3.4368 no 2_545
H10B H12B 3.4760 no 2_545
H10B H15A 2.5383 no 1_655
H10B H15B 3.4884 no 1_655
H10C Cl4 3.5458 no 1_655
H10C Cl5 3.2801 no .
H10C O3 3.2704 no 1_655
H10C C16 3.3876 no 3_656
H10C H15A 3.3744 no 1_655
H11A Cl1 3.4977 no 1_545
H11A Cl2 3.1940 no 1_545
H11A C12 3.3927 no 2_545
H11A C15 2.8877 no 2_445
H11A H11B 3.5693 no 2_545
H11A H12B 2.9368 no 2_545
H11A H12C 2.9478 no 2_545
H11A H15A 2.8752 no 2_445
H11A H15B 2.9545 no 2_445
H11A H15C 2.3723 no 2_445
H11B Cl1 3.3570 no 2_545
H11B H11A 3.5693 no 2_555
H11B H12B 2.8455 no 2_545
H11B H15A 2.8955 no 1_655
H11B H15B 3.3444 no 2_445
H11B H15C 3.2503 no 2_445
H11C Cl1 3.5158 no 1_545
H11C C12 3.1019 no 2_545
H11C H12A 3.3111 no 2_545
H11C H12B 2.5495 no 2_545
H11C H12C 2.9752 no 2_545
H11C H15A 2.7531 no 1_655
H12A Cl2 3.0945 no 2_445
H12A H7A 3.1617 no 2_455
H12A H7B 3.5058 no 2_455
H12A H10B 3.4368 no 2_555
H12A H11C 3.3111 no 2_555
H12A H14C 3.0238 no 2_445
H12A H15A 3.5975 no 2_455
H12B C11 2.9407 no 2_555
H12B C15 3.5959 no 2_455
H12B H10B 3.4760 no 2_555
H12B H11A 2.9368 no 2_555
H12B H11B 2.8455 no 2_555
H12B H11C 2.5495 no 2_555
H12B H15A 2.8822 no 2_455
H12C Cl1 3.2146 no 2_545
H12C C11 3.3504 no 2_555
H12C H11A 2.9478 no 2_555
H12C H11C 2.9752 no 2_555
H13A C6 3.2211 no 1_565
H13A C16 3.1173 no 1_565
H13A H6A 2.9445 no 1_565
H13A H6B 2.6411 no 1_565
H13A H10A 3.4889 no 1_565
H13B Cl4 3.1218 no 1_565
H13B Cl5 3.1623 no 3_566
H13B C16 3.5948 no 3_566
H13B H5B 3.3377 no 3_566
H13B H6A 3.5664 no 1_565
H13B H6B 3.5259 no 1_565
H13C Cl3 2.8670 no 3_566
H13C C5 3.4023 no 3_566
H13C H5A 2.9755 no 3_566
H13C H5B 2.8885 no 3_566
H14A Cl1 3.2156 no 1_455
H14A C9 2.7620 no 1_455
H14A H9A 3.1728 no 1_455
H14A H9B 2.2754 no 1_455
H14A H9C 2.4771 no 1_455
H14B Cl5 2.8189 no 3_566
H14B H9B 3.4444 no 1_455
H14B H9C 3.3464 no 1_455
H14C Cl1 3.3430 no 1_455
H14C Cl4 3.4209 no 1_565
H14C H9C 3.5915 no 1_455
H14C H12A 3.0238 no 2_455
H15A C10 3.3443 no 1_455
H15A C11 3.2628 no 1_455
H15A H1 3.4105 no 1_455
H15A H10B 2.5383 no 1_455
H15A H10C 3.3744 no 1_455
H15A H11A 2.8752 no 2_455
H15A H11B 2.8955 no 1_455
H15A H11C 2.7531 no 1_455
H15A H12A 3.5975 no 2_445
H15A H12B 2.8822 no 2_445
H15B Cl1 2.7190 no 1_455
H15B C11 3.5756 no 2_455
H15B H1 3.2525 no 1_455
H15B H9B 3.3061 no 1_455
H15B H10B 3.4884 no 1_455
H15B H11A 2.9545 no 2_455
H15B H11B 3.3444 no 2_455
H15C Cl2 3.1811 no 2_445
H15C C7 3.3842 no 2_455
H15C C11 3.0855 no 2_455
H15C H7A 2.8809 no 2_455
H15C H11A 2.3723 no 2_455
H15C H11B 3.2503 no 2_455

loop_
_geom_torsion_atom_site_label_1
_geom_torsion_atom_site_label_2
_geom_torsion_atom_site_label_3
_geom_torsion_atom_site_label_4
_geom_torsion
_geom_torsion_publ_flag
_geom_torsion_site_symmetry_1
_geom_torsion_site_symmetry_3
_geom_torsion_site_symmetry_4
Cl1 Ta1 Ta2 Cl3 125.98(10) no . . .
Cl1 Ta1 Ta2 Cl4 35.44(13) no . . .
Cl1 Ta1 Ta2 O2 -167.13(11) no . . .
Cl1 Ta1 Ta2 O3 -112.12(11) no . . .
Cl1 Ta1 Ta2 C1 49.81(10) no . . .
Cl1 Ta1 Ta2 C2 24.58(10) no . . .
Cl1 Ta1 Ta2 C3 -10.46(10) no . . .
Cl1 Ta1 Ta2 C4 -41.27(10) no . . .
Cl2 Ta1 Ta2 Cl3 -129.03(7) no . . .
Cl2 Ta1 Ta2 Cl4 140.43(8) no . . .
Cl2 Ta1 Ta2 O2 -62.14(7) no . . .
Cl2 Ta1 Ta2 O3 -7.13(7) no . . .
Cl2 Ta1 Ta2 C1 154.81(7) no . . .
Cl2 Ta1 Ta2 C2 129.57(7) no . . .
Cl2 Ta1 Ta2 C3 94.53(7) no . . .
Cl2 Ta1 Ta2 C4 63.73(7) no . . .
O1 Ta1 Ta2 Cl3 -5.2(2) no . . .
O1 Ta1 Ta2 Cl4 -95.8(2) no . . .
O1 Ta1 Ta2 O2 61.7(2) no . . .
O1 Ta1 Ta2 O3 116.7(2) no . . .
O1 Ta1 Ta2 C1 -81.4(2) no . . .
O1 Ta1 Ta2 C2 -106.6(2) no . . .
O1 Ta1 Ta2 C3 -141.7(2) no . . .
O1 Ta1 Ta2 C4 -172.5(2) no . . .
Ta2 Ta1 O2 Ta2 -0.000(17) no . . .
Ta2 Ta1 O2 C14 169.9(8) no . . .
O2 Ta1 Ta2 Cl3 -66.9(3) no . . .
O2 Ta1 Ta2 Cl4 -157.4(3) no . . .
O2 Ta1 Ta2 O2 -0.0(3) no . . .
O2 Ta1 Ta2 O3 55.0(3) no . . .
O2 Ta1 Ta2 C1 -143.1(3) no . . .
O2 Ta1 Ta2 C2 -168.3(3) no . . .
O2 Ta1 Ta2 C3 156.7(3) no . . .
O2 Ta1 Ta2 C4 125.9(3) no . . .
Ta2 Ta1 C1 Ta2 0.000(14) no . . .
Ta2 Ta1 C1 C2 60.3(5) no . . .
Ta2 Ta1 C1 C5 -123.7(6) no . . .
C1 Ta1 Ta2 Cl3 76.2(3) no . . .
C1 Ta1 Ta2 Cl4 -14.4(3) no . . .
C1 Ta1 Ta2 O2 143.1(3) no . . .
C1 Ta1 Ta2 O3 -161.9(3) no . . .
C1 Ta1 Ta2 C1 0.0(3) no . . .
C1 Ta1 Ta2 C2 -25.2(3) no . . .
C1 Ta1 Ta2 C3 -60.3(3) no . . .
C1 Ta1 Ta2 C4 -91.1(3) no . . .
Ta2 Ta1 C4 Ta2 -0.000(15) no . . .
Ta2 Ta1 C4 C3 -61.8(5) no . . .
Ta2 Ta1 C4 C8 111.6(7) no . . .
C4 Ta1 Ta2 Cl3 167.2(3) no . . .
C4 Ta1 Ta2 Cl4 76.7(3) no . . .
C4 Ta1 Ta2 O2 -125.9(3) no . . .
C4 Ta1 Ta2 O3 -70.9(3) no . . .
C4 Ta1 Ta2 C1 91.1(3) no . . .
C4 Ta1 Ta2 C2 65.8(3) no . . .
C4 Ta1 Ta2 C3 30.8(3) no . . .
C4 Ta1 Ta2 C4 -0.0(3) no . . .
Cl1 Ta1 C1 Ta2 -152.19(15) no . . .
Cl1 Ta1 C1 C2 -91.9(6) no . . .
Cl1 Ta1 C1 C5 84.1(5) no . . .
Cl1 Ta1 C4 Ta2 156.15(16) no . . .
Cl1 Ta1 C4 C3 94.4(5) no . . .
Cl1 Ta1 C4 C8 -92.2(6) no . . .
Cl2 Ta1 O2 Ta2 121.8(2) no . . .
Cl2 Ta1 O2 C14 -68.3(6) no . . .
Cl2 Ta1 C1 Ta2 -58.4(5) no . . .
Cl2 Ta1 C1 C2 1.9(10) no . . .
Cl2 Ta1 C1 C5 177.95(14) no . . .
Cl2 Ta1 C4 Ta2 -120.0(2) no . . .
Cl2 Ta1 C4 C3 178.3(5) no . . .
Cl2 Ta1 C4 C8 -8.4(6) no . . .
O1 Ta1 O2 Ta2 -125.9(3) no . . .
O1 Ta1 O2 C14 44.0(6) no . . .
O1 Ta1 C1 Ta2 113.7(3) no . . .
O1 Ta1 C1 C2 174.0(6) no . . .
O1 Ta1 C1 C5 -9.9(5) no . . .
O2 Ta1 C1 Ta2 24.8(3) no . . .
O2 Ta1 C1 C2 85.0(6) no . . .
O2 Ta1 C1 C5 -98.9(5) no . . .
C1 Ta1 O2 Ta2 -29.7(3) no . . .
C1 Ta1 O2 C14 140.2(6) no . . .
O2 Ta1 C4 Ta2 -34.8(3) no . . .
O2 Ta1 C4 C3 -96.5(6) no . . .
O2 Ta1 C4 C8 76.9(6) no . . .
C4 Ta1 O2 Ta2 39.1(3) no . . .
C4 Ta1 O2 C14 -151.0(6) no . . .
C1 Ta1 C4 Ta2 61.5(3) no . . .
C1 Ta1 C4 C3 -0.3(5) no . . .
C1 Ta1 C4 C8 173.1(7) no . . .
C4 Ta1 C1 Ta2 -55.3(3) no . . .
C4 Ta1 C1 C2 5.0(6) no . . .
C4 Ta1 C1 C5 -179.0(6) no . . .
Ta1 Ta2 O2 Ta1 -0.000(17) no . . .
Ta1 Ta2 O2 C14 -170.9(7) no . . .
Ta1 Ta2 C1 Ta1 0.000(16) no . . .
Ta1 Ta2 C1 C2 -132.9(5) no . . .
Ta1 Ta2 C1 C5 113.4(6) no . . .
Ta1 Ta2 C2 C1 33.4(3) no . . .
Ta1 Ta2 C2 C3 -94.6(3) no . . .
Ta1 Ta2 C2 C6 153.6(6) no . . .
Ta1 Ta2 C3 C2 75.6(3) no . . .
Ta1 Ta2 C3 C4 -44.7(3) no . . .
Ta1 Ta2 C3 C7 -162.6(6) no . . .
Ta1 Ta2 C4 Ta1 -0.0 no . . .
Ta1 Ta2 C4 C3 122.0(4) no . . .
Ta1 Ta2 C4 C8 -121.6(6) no . . .
Cl3 Ta2 O2 Ta1 112.2(2) no . . .
Cl3 Ta2 O2 C14 -58.6(5) no . . .
Cl3 Ta2 C1 Ta1 -104.9(2) no . . .
Cl3 Ta2 C1 C2 122.3(3) no . . .
Cl3 Ta2 C1 C5 8.5(5) no . . .
Cl3 Ta2 C2 C1 -59.9(3) no . . .
Cl3 Ta2 C2 C3 172.2(3) no . . .
Cl3 Ta2 C2 C6 60.3(6) no . . .
Cl3 Ta2 C3 C2 -11.2(5) no . . .
Cl3 Ta2 C3 C4 -131.5(2) no . . .
Cl3 Ta2 C3 C7 110.6(5) no . . .
Cl3 Ta2 C4 Ta1 -25.1(5) no . . .
Cl3 Ta2 C4 C3 96.9(5) no . . .
Cl3 Ta2 C4 C8 -146.7(3) no . . .
Cl4 Ta2 C1 Ta1 173.28(15) no . . .
Cl4 Ta2 C1 C2 40.4(4) no . . .
Cl4 Ta2 C1 C5 -73.3(6) no . . .
Cl4 Ta2 C2 C1 -141.7(3) no . . .
Cl4 Ta2 C2 C3 90.3(3) no . . .
Cl4 Ta2 C2 C6 -21.5(5) no . . .
Cl4 Ta2 C3 C2 -85.6(3) no . . .
Cl4 Ta2 C3 C4 154.1(3) no . . .
Cl4 Ta2 C3 C7 36.2(5) no . . .
Cl4 Ta2 C4 Ta1 -151.00(11) no . . .
Cl4 Ta2 C4 C3 -29.0(4) no . . .
Cl4 Ta2 C4 C8 87.4(5) no . . .
O3 Ta2 O2 Ta1 -131.0(3) no . . .
O3 Ta2 O2 C14 58.1(5) no . . .
O2 Ta2 C1 Ta1 -24.0(3) no . . .
O2 Ta2 C1 C2 -156.8(4) no . . .
O2 Ta2 C1 C5 89.5(6) no . . .
C1 Ta2 O2 Ta1 25.6(3) no . . .
C1 Ta2 O2 C14 -145.3(6) no . . .
O2 Ta2 C2 C1 24.9(4) no . . .
O2 Ta2 C2 C3 -103.0(3) no . . .
O2 Ta2 C2 C6 145.2(5) no . . .
C2 Ta2 O2 Ta1 12.0(4) no . . .
C2 Ta2 O2 C14 -158.8(5) no . . .
O2 Ta2 C3 C2 92.7(4) no . . .
O2 Ta2 C3 C4 -27.6(4) no . . .
O2 Ta2 C3 C7 -145.5(5) no . . .
C3 Ta2 O2 Ta1 -25.4(4) no . . .
C3 Ta2 O2 C14 163.8(5) no . . .
O2 Ta2 C4 Ta1 33.1(2) no . . .
O2 Ta2 C4 C3 155.1(4) no . . .
O2 Ta2 C4 C8 -88.5(5) no . . .
C4 Ta2 O2 Ta1 -41.3(3) no . . .
C4 Ta2 O2 C14 147.8(6) no . . .
O3 Ta2 C1 Ta1 40.4(7) no . . .
O3 Ta2 C1 C2 -92.4(7) no . . .
O3 Ta2 C1 C5 153.8(5) no . . .
O3 Ta2 C2 C1 137.5(4) no . . .
O3 Ta2 C2 C3 9.5(6) no . . .
O3 Ta2 C2 C6 -102.3(6) no . . .
O3 Ta2 C3 C2 -173.6(3) no . . .
O3 Ta2 C3 C4 66.1(4) no . . .
O3 Ta2 C3 C7 -51.8(6) no . . .
O3 Ta2 C4 Ta1 119.7(3) no . . .
O3 Ta2 C4 C3 -118.3(4) no . . .
O3 Ta2 C4 C8 -1.9(5) no . . .
C1 Ta2 C2 C1 -0.0(4) no . . .
C1 Ta2 C2 C3 -127.9(6) no . . .
C1 Ta2 C2 C6 120.2(9) no . . .
C2 Ta2 C1 Ta1 132.9(6) no . . .
C2 Ta2 C1 C2 -0.0(4) no . . .
C2 Ta2 C1 C5 -113.7(8) no . . .
C1 Ta2 C3 C2 30.1(3) no . . .
C1 Ta2 C3 C4 -90.2(4) no . . .
C1 Ta2 C3 C7 151.9(7) no . . .
C3 Ta2 C1 Ta1 102.1(3) no . . .
C3 Ta2 C1 C2 -30.8(3) no . . .
C3 Ta2 C1 C5 -144.5(7) no . . .
C1 Ta2 C4 Ta1 -51.0(2) no . . .
C1 Ta2 C4 C3 71.0(4) no . . .
C1 Ta2 C4 C8 -172.6(6) no . . .
C4 Ta2 C1 Ta1 62.1(3) no . . .
C4 Ta2 C1 C2 -70.8(4) no . . .
C4 Ta2 C1 C5 175.5(7) no . . .
C2 Ta2 C3 C2 0.0(3) no . . .
C2 Ta2 C3 C4 -120.4(6) no . . .
C2 Ta2 C3 C7 121.7(8) no . . .
C3 Ta2 C2 C1 127.9(7) no . . .
C3 Ta2 C2 C3 0.0(4) no . . .
C3 Ta2 C2 C6 -111.8(8) no . . .
C2 Ta2 C4 Ta1 -87.9(3) no . . .
C2 Ta2 C4 C3 34.1(3) no . . .
C2 Ta2 C4 C8 150.4(6) no . . .
C4 Ta2 C2 C1 92.0(4) no . . .
C4 Ta2 C2 C3 -36.0(3) no . . .
C4 Ta2 C2 C6 -147.8(7) no . . .
C3 Ta2 C4 Ta1 -122.0(5) no . . .
C3 Ta2 C4 C3 0.0(4) no . . .
C3 Ta2 C4 C8 116.4(8) no . . .
C4 Ta2 C3 C2 120.4(6) no . . .
C4 Ta2 C3 C4 0.0(4) no . . .
C4 Ta2 C3 C7 -117.9(8) no . . .
C16 Cl5 C16 Cl5 0.0(14) no . 3_656 3_656
C16 Cl5 C16 C16 0.0(10) no . 3_656 .
C16 Cl5 C16 Cl5 -0.0(14) no 3_656 . 3_656
C16 Cl5 C16 C16 -0.0(10) no 3_656 . 3_656
Ta1 C1 C2 Ta2 -62.9(6) no . . .
Ta1 C1 C2 C3 -9.0(11) no . . .
Ta1 C1 C2 C6 174.6(5) no . . .
Ta1 C1 C5 C9 -72.8(8) no . . .
Ta2 C1 C2 Ta2 -0.000(14) no . . .
Ta2 C1 C2 C3 53.8(6) no . . .
Ta2 C1 C2 C6 -122.5(7) no . . .
Ta2 C1 C5 C9 -167.2(4) no . . .
C2 C1 C5 C9 103.6(9) no . . .
C5 C1 C2 Ta2 121.2(8) no . . .
C5 C1 C2 C3 175.0(7) no . . .
C5 C1 C2 C6 -1.3(12) no . . .
Ta2 C2 C3 Ta2 0.0 no . . .
Ta2 C2 C3 C4 64.5(5) no . . .
Ta2 C2 C3 C7 -121.2(8) no . . .
Ta2 C2 C6 C10 -172.9(5) no . . .
C1 C2 C3 Ta2 -56.8(7) no . . .
C1 C2 C3 C4 7.7(11) no . . .
C1 C2 C3 C7 -178.0(7) no . . .
C1 C2 C6 C10 -79.6(11) no . . .
C3 C2 C6 C10 104.3(9) no . . .
C6 C2 C3 Ta2 119.7(8) no . . .
C6 C2 C3 C4 -175.8(7) no . . .
C6 C2 C3 C7 -1.5(13) no . . .
Ta2 C3 C4 Ta1 64.1(4) no . . .
Ta2 C3 C4 Ta2 0.000(11) no . . .
Ta2 C3 C4 C8 -109.5(7) no . . .
Ta2 C3 C7 C11 -177.3(5) no . . .
C2 C3 C4 Ta1 -3.9(10) no . . .
C2 C3 C4 Ta2 -68.1(7) no . . .
C2 C3 C4 C8 -177.5(7) no . . .
C2 C3 C7 C11 -80.0(10) no . . .
C4 C3 C7 C11 93.8(10) no . . .
C7 C3 C4 Ta1 -178.2(7) no . . .
C7 C3 C4 Ta2 117.6(9) no . . .
C7 C3 C4 C8 8.1(13) no . . .
Ta1 C4 C8 C12 92.9(8) no . . .
Ta2 C4 C8 C12 -177.3(5) no . . .
C3 C4 C8 C12 -94.1(10) no . . .
Cl5 C16 C16 Cl5 -180.0(15) no . 3_656 3_656
Cl5 C16 C16 Cl5 -0.00(17) no . 3_656 .
Cl5 C16 C16 Cl5 0.00(17) no 3_656 3_656 3_656
Cl5 C16 C16 Cl5 180.0(15) no 3_656 3_656 .
